data_2227054
loop_
_publ_author_name
'Choi, Hong Dae'
'Seo, Pil Ja'
'Son, Byeng Wha'
'Lee, Uk'

_publ_section_title
;
 5-Bromo-3-(4-fluorophenylsulfonyl)-2-methyl-1-benzofuran
;
_journal_coeditor_code RK2220
_journal_issue 8
_journal_name_full 'Acta Crystallographica Section E'
_journal_page_first o2049
_journal_paper_doi 10.1107/S1600536810027741
_journal_volume 66
_journal_year 2010
_chemical_formula_iupac 'C15 H10 Br F O3 S'
_chemical_formula_moiety 'C15 H10 Br F O3 S'
_chemical_formula_sum 'C15 H10 Br F O3 S'
_chemical_formula_weight 369.20
_chemical_name_systematic
;
5-Bromo-3-(4-fluorophenylsulfonyl)-2-methyl-1-benzofuran
;
_space_group_IT_number 2
_symmetry_cell_setting triclinic
_symmetry_space_group_name_Hall '-P 1'
_symmetry_space_group_name_H-M 'P -1'
_atom_sites_solution_hydrogens geom
_atom_sites_solution_primary direct
_atom_sites_solution_secondary difmap
_cell_angle_alpha 70.652(2)
_cell_angle_beta 78.495(2)
_cell_angle_gamma 68.371(2)
_cell_formula_units_Z 2
_cell_length_a 7.4519(3)
_cell_length_b 9.2313(4)
_cell_length_c 11.4570(5)
_cell_measurement_reflns_used 7545
_cell_measurement_temperature 174(2)
_cell_measurement_theta_max 27.49
_cell_measurement_theta_min 2.47
_cell_volume 688.57(5)
_computing_cell_refinement '<i>SAINT</i> (Bruker, 2009)'
_computing_data_collection '<i>APEX2</i> (Bruker, 2009)'
_computing_data_reduction '<i>SAINT</i> (Bruker, 2009)'
_computing_molecular_graphics '<i>ORTEP-3</i> (Farrugia, 1997) and <i>DIAMOND</i> (Brandenburg, 1998)'
_computing_publication_material '<i>SHELXL97</i> (Sheldrick, 2008)'
_computing_structure_refinement '<i>SHELXL97</i> (Sheldrick, 2008)'
_computing_structure_solution '<i>SHELXS97</i> (Sheldrick, 2008)'
_diffrn_ambient_temperature 174(2)
_diffrn_detector_area_resol_mean 10.0
_diffrn_measured_fraction_theta_full 0.992
_diffrn_measured_fraction_theta_max 0.992
_diffrn_measurement_device_type 'Bruker SMART APEXII CCD'
_diffrn_measurement_method '\f- and \w-scans'
_diffrn_radiation_monochromator 'graphite multilayer'
_diffrn_radiation_source 'rotating anode'
_diffrn_radiation_type MoK\a
_diffrn_radiation_wavelength 0.71073
_diffrn_reflns_av_R_equivalents 0.0400
_diffrn_reflns_av_sigmaI/netI 0.0347
_diffrn_reflns_limit_h_max 9
_diffrn_reflns_limit_h_min -9
_diffrn_reflns_limit_k_max 11
_diffrn_reflns_limit_k_min -11
_diffrn_reflns_limit_l_max 14
_diffrn_reflns_limit_l_min -14
_diffrn_reflns_number 11771
_diffrn_reflns_theta_full 27.52
_diffrn_reflns_theta_max 27.52
_diffrn_reflns_theta_min 1.89
_diffrn_standards_number 0
_exptl_absorpt_coefficient_mu 3.154
_exptl_absorpt_correction_T_max 0.4385
_exptl_absorpt_correction_T_min 0.4048
_exptl_absorpt_correction_type multi-scan
_exptl_absorpt_process_details '(<i>SADABS</i>; Bruker, 2009)'
_exptl_crystal_colour colourless
_exptl_crystal_density_diffrn 1.781
_exptl_crystal_density_method 'not measured'
_exptl_crystal_description block
_exptl_crystal_F_000 368
_exptl_crystal_size_max 0.35
_exptl_crystal_size_mid 0.33
_exptl_crystal_size_min 0.31
_refine_diff_density_max 0.233
_refine_diff_density_min -0.581
_refine_ls_extinction_method none
_refine_ls_goodness_of_fit_ref 1.077
_refine_ls_hydrogen_treatment constr
_refine_ls_matrix_type full
_refine_ls_number_parameters 191
_refine_ls_number_reflns 3137
_refine_ls_number_restraints 0
_refine_ls_restrained_S_all 1.077
_refine_ls_R_factor_all 0.0338
_refine_ls_R_factor_gt 0.0295
_refine_ls_shift/su_max 0.001
_refine_ls_shift/su_mean 0.000
_refine_ls_structure_factor_coef Fsqd
_refine_ls_weighting_details 'calc w=1/[\s^2^(Fo^2^)+(0.0442P)^2^+0.0824P] where P=(Fo^2^+2Fc^2^)/3'
_refine_ls_weighting_scheme calc
_refine_ls_wR_factor_gt 0.0810
_refine_ls_wR_factor_ref 0.0821
_reflns_number_gt 2741
_reflns_number_total 3137
_reflns_threshold_expression I>2\s(I)
_cod_data_source_file rk2220.cif
_cod_data_source_block I
_cod_database_code 2227054
_cod_database_fobs_code 2227054

loop_
_symmetry_equiv_pos_as_xyz
'x, y, z'
'-x, -y, -z'

loop_
_atom_site_type_symbol
_atom_site_label
_atom_site_fract_x
_atom_site_fract_y
_atom_site_fract_z
_atom_site_U_iso_or_equiv
_atom_site_adp_type
_atom_site_calc_flag
_atom_site_refinement_flags
_atom_site_occupancy
_atom_site_disorder_assembly
_atom_site_disorder_group
Br Br 0.75115(3) 0.08439(3) 0.82425(2) 0.04195(10) Uani d . 1 . .
S S 0.46680(7) 0.39556(6) 0.29542(5) 0.02422(12) Uani d . 1 . .
F F 1.0254(2) 0.73795(18) 0.06607(16) 0.0525(4) Uani d . 1 . .
O O1 0.7799(2) -0.06606(16) 0.35232(13) 0.0283(3) Uani d . 1 . .
O O2 0.3581(2) 0.41371(18) 0.19806(14) 0.0315(3) Uani d . 1 . .
O O3 0.3671(2) 0.44837(18) 0.40280(14) 0.0331(3) Uani d . 1 . .
C C1 0.6054(3) 0.1915(2) 0.34920(18) 0.0244(4) Uani d . 1 . .
C C2 0.6740(3) 0.1097(2) 0.47105(18) 0.0229(4) Uani d . 1 . .
C C3 0.6615(3) 0.1518(2) 0.57888(18) 0.0258(4) Uani d . 1 . .
H H3 0.5897 0.2583 0.5852 0.031 Uiso calc R 1 . .
C C4 0.7587(3) 0.0310(3) 0.67691(19) 0.0273(4) Uani d . 1 . .
C C5 0.8637(3) -0.1268(3) 0.6709(2) 0.0304(5) Uani d . 1 . .
H H5 0.9269 -0.2057 0.7407 0.037 Uiso calc R 1 . .
C C6 0.8759(3) -0.1687(2) 0.5639(2) 0.0293(5) Uani d . 1 . .
H H6 0.9468 -0.2754 0.5577 0.035 Uiso calc R 1 . .
C C7 0.7807(3) -0.0488(2) 0.46705(19) 0.0249(4) Uani d . 1 . .
C C8 0.6742(3) 0.0817(2) 0.28167(19) 0.0262(4) Uani d . 1 . .
C C9 0.6637(3) 0.0903(3) 0.1523(2) 0.0356(5) Uani d . 1 . .
H H9A 0.5777 0.1978 0.1109 0.053 Uiso calc R 1 . .
H H9B 0.6128 0.0067 0.1516 0.053 Uiso calc R 1 . .
H H9C 0.7936 0.0722 0.1083 0.053 Uiso calc R 1 . .
C C10 0.6374(3) 0.4971(2) 0.22804(19) 0.0240(4) Uani d . 1 . .
C C11 0.6702(3) 0.5460(3) 0.0994(2) 0.0305(5) Uani d . 1 . .
H H11 0.6034 0.5226 0.0491 0.037 Uiso calc R 1 . .
C C12 0.8000(3) 0.6283(3) 0.0455(2) 0.0373(5) Uani d . 1 . .
H H12 0.8227 0.6642 -0.0423 0.045 Uiso calc R 1 . .
C C13 0.8962(3) 0.6577(3) 0.1208(2) 0.0354(5) Uani d . 1 . .
C C14 0.8684(3) 0.6105(3) 0.2478(2) 0.0343(5) Uani d . 1 . .
H H14 0.9387 0.6324 0.2969 0.041 Uiso calc R 1 . .
C C15 0.7348(3) 0.5297(2) 0.3030(2) 0.0283(4) Uani d . 1 . .
H H15 0.7103 0.4971 0.3908 0.034 Uiso calc R 1 . .

loop_
_atom_site_aniso_label
_atom_site_aniso_U_11
_atom_site_aniso_U_22
_atom_site_aniso_U_33
_atom_site_aniso_U_12
_atom_site_aniso_U_13
_atom_site_aniso_U_23
Br 0.04901(16) 0.04935(17) 0.02543(14) -0.00911(12) -0.01044(10) -0.01172(11)
S 0.0240(2) 0.0251(3) 0.0201(2) -0.00436(19) -0.00352(19) -0.0053(2)
F 0.0530(9) 0.0482(9) 0.0613(10) -0.0315(7) -0.0082(7) -0.0033(8)
O1 0.0304(7) 0.0261(7) 0.0282(8) -0.0070(6) -0.0013(6) -0.0107(6)
O2 0.0301(7) 0.0349(8) 0.0286(8) -0.0102(6) -0.0104(6) -0.0038(7)
O3 0.0335(8) 0.0316(8) 0.0249(8) -0.0015(6) 0.0021(6) -0.0091(7)
C1 0.0239(9) 0.0257(10) 0.0216(10) -0.0067(8) -0.0014(8) -0.0060(8)
C2 0.0202(8) 0.0238(10) 0.0231(10) -0.0077(7) -0.0004(7) -0.0050(8)
C3 0.0264(9) 0.0249(10) 0.0232(10) -0.0062(8) -0.0019(8) -0.0058(8)
C4 0.0239(9) 0.0341(11) 0.0226(10) -0.0098(8) -0.0026(8) -0.0060(9)
C5 0.0269(10) 0.0305(11) 0.0276(11) -0.0086(8) -0.0053(8) 0.0006(9)
C6 0.0242(9) 0.0231(10) 0.0344(12) -0.0048(8) -0.0012(9) -0.0044(9)
C7 0.0240(9) 0.0260(10) 0.0256(10) -0.0102(8) 0.0003(8) -0.0076(8)
C8 0.0254(9) 0.0277(10) 0.0241(10) -0.0078(8) -0.0022(8) -0.0064(8)
C9 0.0418(12) 0.0394(13) 0.0278(12) -0.0100(10) -0.0040(10) -0.0154(10)
C10 0.0256(9) 0.0202(9) 0.0245(10) -0.0037(7) -0.0048(8) -0.0069(8)
C11 0.0368(11) 0.0335(11) 0.0242(10) -0.0135(9) -0.0076(9) -0.0070(9)
C12 0.0432(13) 0.0379(13) 0.0295(12) -0.0179(10) -0.0021(10) -0.0036(10)
C13 0.0363(11) 0.0255(11) 0.0456(14) -0.0126(9) -0.0061(10) -0.0072(10)
C14 0.0358(11) 0.0271(11) 0.0459(14) -0.0074(9) -0.0137(10) -0.0153(10)
C15 0.0323(10) 0.0248(10) 0.0253(10) -0.0005(8) -0.0084(8) -0.0105(9)

loop_
_atom_type_symbol
_atom_type_description
_atom_type_scat_dispersion_real
_atom_type_scat_dispersion_imag
_atom_type_scat_source
C C 0.0033 0.0016 'International Tables Vol C Tables 4.2.6.8 and 6.1.1.4'
H H 0.0000 0.0000 'International Tables Vol C Tables 4.2.6.8 and 6.1.1.4'
O O 0.0106 0.0060 'International Tables Vol C Tables 4.2.6.8 and 6.1.1.4'
S S 0.1246 0.1234 'International Tables Vol C Tables 4.2.6.8 and 6.1.1.4'
F F 0.0171 0.0103 'International Tables Vol C Tables 4.2.6.8 and 6.1.1.4'
Br Br -0.2901 2.4595 'International Tables Vol C Tables 4.2.6.8 and 6.1.1.4'

loop_
_geom_angle_atom_site_label_1
_geom_angle_atom_site_label_2
_geom_angle_atom_site_label_3
_geom_angle_site_symmetry_1
_geom_angle_site_symmetry_3
_geom_angle
_geom_angle_publ_flag
O2 S O3 . . 119.74(9) ?
O2 S C1 . . 108.91(9) ?
O3 S C1 . . 106.96(9) ?
O2 S C10 . . 107.49(9) ?
O3 S C10 . . 107.99(10) ?
C1 S C10 . . 104.78(9) ?
C8 O1 C7 . . 107.04(14) ?
C8 C1 C2 . . 107.63(17) ?
C8 C1 S . . 125.95(17) ?
C2 C1 S . . 126.38(15) ?
C3 C2 C7 . . 119.08(18) ?
C3 C2 C1 . . 136.46(18) ?
C7 C2 C1 . . 104.44(17) ?
C4 C3 C2 . . 116.97(18) ?
C4 C3 H3 . . 121.5 ?
C2 C3 H3 . . 121.5 ?
C3 C4 C5 . . 122.9(2) ?
C3 C4 Br . . 118.43(15) ?
C5 C4 Br . . 118.66(16) ?
C6 C5 C4 . . 120.1(2) ?
C6 C5 H5 . . 119.9 ?
C4 C5 H5 . . 119.9 ?
C7 C6 C5 . . 116.77(18) ?
C7 C6 H6 . . 121.6 ?
C5 C6 H6 . . 121.6 ?
C6 C7 O1 . . 125.27(18) ?
C6 C7 C2 . . 124.12(19) ?
O1 C7 C2 . . 110.59(17) ?
O1 C8 C1 . . 110.28(18) ?
O1 C8 C9 . . 115.36(17) ?
C1 C8 C9 . . 134.3(2) ?
C8 C9 H9A . . 109.5 ?
C8 C9 H9B . . 109.5 ?
H9A C9 H9B . . 109.5 ?
C8 C9 H9C . . 109.5 ?
H9A C9 H9C . . 109.5 ?
H9B C9 H9C . . 109.5 ?
C11 C10 C15 . . 120.92(19) ?
C11 C10 S . . 118.93(16) ?
C15 C10 S . . 120.14(16) ?
C12 C11 C10 . . 119.6(2) ?
C12 C11 H11 . . 120.2 ?
C10 C11 H11 . . 120.2 ?
C13 C12 C11 . . 118.7(2) ?
C13 C12 H12 . . 120.7 ?
C11 C12 H12 . . 120.7 ?
F C13 C14 . . 118.7(2) ?
F C13 C12 . . 118.0(2) ?
C14 C13 C12 . . 123.4(2) ?
C13 C14 C15 . . 118.3(2) ?
C13 C14 H14 . . 120.9 ?
C15 C14 H14 . . 120.9 ?
C14 C15 C10 . . 119.2(2) ?
C14 C15 H15 . . 120.4 ?
C10 C15 H15 . . 120.4 ?

loop_
_geom_bond_atom_site_label_1
_geom_bond_atom_site_label_2
_geom_bond_site_symmetry_2
_geom_bond_distance
_geom_bond_publ_flag
Br C4 . 1.894(2) ?
S O2 . 1.4369(15) ?
S O3 . 1.4385(14) ?
S C1 . 1.745(2) ?
S C10 . 1.760(2) ?
F C13 . 1.359(3) ?
O1 C8 . 1.366(2) ?
O1 C7 . 1.377(2) ?
C1 C8 . 1.367(3) ?
C1 C2 . 1.443(3) ?
C2 C3 . 1.390(3) ?
C2 C7 . 1.396(3) ?
C3 C4 . 1.389(3) ?
C3 H3 . 0.9500 ?
C4 C5 . 1.394(3) ?
C5 C6 . 1.380(3) ?
C5 H5 . 0.9500 ?
C6 C7 . 1.371(3) ?
C6 H6 . 0.9500 ?
C8 C9 . 1.474(3) ?
C9 H9A . 0.9800 ?
C9 H9B . 0.9800 ?
C9 H9C . 0.9800 ?
C10 C11 . 1.390(3) ?
C10 C15 . 1.391(3) ?
C11 C12 . 1.374(3) ?
C11 H11 . 0.9500 ?
C12 C13 . 1.370(3) ?
C12 H12 . 0.9500 ?
C13 C14 . 1.370(3) ?
C14 C15 . 1.390(3) ?
C14 H14 . 0.9500 ?
C15 H15 . 0.9500 ?

loop_
_geom_hbond_atom_site_label_D
_geom_hbond_atom_site_label_H
_geom_hbond_atom_site_label_A
_geom_hbond_site_symmetry_A
_geom_hbond_distance_DH
_geom_hbond_distance_HA
_geom_hbond_distance_DA
_geom_hbond_angle_DHA
C15 H15 O3 2_666 0.95 2.49 3.362(3) 152.1
C11 H11 O2 2_665 0.95 2.67 3.345(3) 128.2

loop_
_geom_torsion_atom_site_label_1
_geom_torsion_atom_site_label_2
_geom_torsion_atom_site_label_3
_geom_torsion_atom_site_label_4
_geom_torsion_site_symmetry_1
_geom_torsion_site_symmetry_2
_geom_torsion_site_symmetry_3
_geom_torsion_site_symmetry_4
_geom_torsion
_geom_torsion_publ_flag
O2 S C1 C8 . . . . 28.0(2) ?
O3 S C1 C8 . . . . 158.69(18) ?
C10 S C1 C8 . . . . -86.8(2) ?
O2 S C1 C2 . . . . -154.43(17) ?
O3 S C1 C2 . . . . -23.7(2) ?
C10 S C1 C2 . . . . 90.80(19) ?
C8 C1 C2 C3 . . . . 177.7(2) ?
S C1 C2 C3 . . . . -0.3(3) ?
C8 C1 C2 C7 . . . . -0.6(2) ?
S C1 C2 C7 . . . . -178.53(15) ?
C7 C2 C3 C4 . . . . 0.3(3) ?
C1 C2 C3 C4 . . . . -177.8(2) ?
C2 C3 C4 C5 . . . . -0.6(3) ?
C2 C3 C4 Br . . . . 178.41(14) ?
C3 C4 C5 C6 . . . . 0.6(3) ?
Br C4 C5 C6 . . . . -178.47(15) ?
C4 C5 C6 C7 . . . . -0.1(3) ?
C5 C6 C7 O1 . . . . 178.37(18) ?
C5 C6 C7 C2 . . . . -0.2(3) ?
C8 O1 C7 C6 . . . . -178.15(19) ?
C8 O1 C7 C2 . . . . 0.6(2) ?
C3 C2 C7 C6 . . . . 0.1(3) ?
C1 C2 C7 C6 . . . . 178.73(19) ?
C3 C2 C7 O1 . . . . -178.63(16) ?
C1 C2 C7 O1 . . . . 0.0(2) ?
C7 O1 C8 C1 . . . . -1.0(2) ?
C7 O1 C8 C9 . . . . 177.27(18) ?
C2 C1 C8 O1 . . . . 0.9(2) ?
S C1 C8 O1 . . . . 178.94(14) ?
C2 C1 C8 C9 . . . . -176.8(2) ?
S C1 C8 C9 . . . . 1.2(4) ?
O2 S C10 C11 . . . . -12.64(18) ?
O3 S C10 C11 . . . . -143.12(15) ?
C1 S C10 C11 . . . . 103.12(17) ?
O2 S C10 C15 . . . . 166.35(15) ?
O3 S C10 C15 . . . . 35.87(18) ?
C1 S C10 C15 . . . . -77.89(17) ?
C15 C10 C11 C12 . . . . -0.3(3) ?
S C10 C11 C12 . . . . 178.67(17) ?
C10 C11 C12 C13 . . . . 1.0(3) ?
C11 C12 C13 F . . . . 179.4(2) ?
C11 C12 C13 C14 . . . . -0.6(4) ?
F C13 C14 C15 . . . . 179.46(19) ?
C12 C13 C14 C15 . . . . -0.5(3) ?
C13 C14 C15 C10 . . . . 1.2(3) ?
C11 C10 C15 C14 . . . . -0.8(3) ?
S C10 C15 C14 . . . . -179.79(15) ?

loop_
_cod_related_entry_id
_cod_related_entry_database
_cod_related_entry_code
1 ChemSpider 24745555
